data_7038978
loop_
_publ_author_name
'Stepanova, E. S.'
'Gurzhiy, V. V.'
'Tyupina, M. Yu'
'Miroslavov, A. E.'
'Sidorenko, G. V.'
'Lumpov, A. A.'

_publ_section_title
;
 Does [TcF(CO)5] exist? The crystal and molecular structure of
 [Tc(CO)3(OH)0.49F0.51]4&#x00B7;[Tc(CO)5(BF4)].
;
_journal_issue 20
_journal_name_full 'Dalton transactions (Cambridge, England : 2003)'
_journal_page_first 8428
_journal_page_last 8432
_journal_paper_doi 10.1039/c6dt00958a
_journal_volume 45
_journal_year 2016
_chemical_formula_moiety 'C12 H1.96 F2.04 O13.96 Tc4, B C5 F4 O5 Tc'
_chemical_formula_sum 'C17 H1.96 B F6.04 O18.96 Tc5'
_chemical_formula_weight 1125.07
_chemical_name_systematic
;
 ?
;
_space_group_crystal_system monoclinic
_space_group_IT_number 13
_space_group_name_Hall '-P 2yc'
_space_group_name_H-M_alt 'P 1 2/c 1'
_symmetry_space_group_name_Hall '-P 2yc'
_symmetry_space_group_name_H-M 'P 1 2/c 1'
_atom_sites_solution_hydrogens difmap
_audit_creation_date 2015-11-06
_audit_creation_method
;
Olex2 1.2
(compiled 2015.09.30 svn.r3233 for OlexSys, GUI svn.r5103)
;
_audit_update_record
;
2016-03-11 deposited with the CCDC.
2016-04-08 downloaded from the CCDC.
;
_cell_angle_alpha 90
_cell_angle_beta 98.553(2)
_cell_angle_gamma 90
_cell_formula_units_Z 4
_cell_length_a 14.0520(15)
_cell_length_b 9.0526(10)
_cell_length_c 26.357(3)
_cell_measurement_reflns_used 9542
_cell_measurement_temperature 296(2)
_cell_measurement_theta_max 31.16
_cell_measurement_theta_min 2.30
_cell_volume 3315.5(6)
_computing_molecular_graphics 'Olex2 (Dolomanov et al., 2009)'
_computing_publication_material 'Olex2 (Dolomanov et al., 2009)'
_computing_structure_refinement 'ShelXL (Sheldrick, 2015)'
_diffrn_ambient_temperature 296(2)
_diffrn_measured_fraction_theta_full 0.926
_diffrn_measured_fraction_theta_max 0.947
_diffrn_measurement_device_type 'Bruker APEX-II CCD'
_diffrn_measurement_method '\f and \w scans'
_diffrn_radiation_monochromator graphite
_diffrn_radiation_type MoK\a
_diffrn_radiation_wavelength 0.710
_diffrn_reflns_av_R_equivalents 0.0464
_diffrn_reflns_av_unetI/netI 0.0365
_diffrn_reflns_Laue_measured_fraction_full 0.926
_diffrn_reflns_Laue_measured_fraction_max 0.947
_diffrn_reflns_limit_h_max 16
_diffrn_reflns_limit_h_min -8
_diffrn_reflns_limit_k_max 10
_diffrn_reflns_limit_k_min -9
_diffrn_reflns_limit_l_max 31
_diffrn_reflns_limit_l_min -24
_diffrn_reflns_number 18206
_diffrn_reflns_point_group_measured_fraction_full 0.926
_diffrn_reflns_point_group_measured_fraction_max 0.947
_diffrn_reflns_theta_full 25.214
_diffrn_reflns_theta_max 24.998
_diffrn_reflns_theta_min 1.464
_diffrn_standards_number 0
_exptl_absorpt_coefficient_mu 2.139
_exptl_absorpt_correction_T_max 0.3155
_exptl_absorpt_correction_T_min 0.1969
_exptl_absorpt_correction_type multi-scan
_exptl_absorpt_process_details 'SADABS; Bruker, 2007'
_exptl_crystal_colour 'translucent colorless'
_exptl_crystal_density_diffrn 2.254
_exptl_crystal_description prism
_exptl_crystal_F_000 2120
_exptl_crystal_size_max 0.13
_exptl_crystal_size_mid 0.06
_exptl_crystal_size_min 0.02
_platon_squeeze_details
;
The unit cell contains disordered dichloromethane 
molecules which have been treated as a diffuse
contribution to the overall scattering
without specific atom positions by SQUEEZE/PLATON.
The total approximate amount of solvent molecules
in the structural model have been calculated taking
into account the Electron Count of 88 and a Total
Potential Solvent Accessible Void Volume of 312.5 e/A3.
;
_refine_diff_density_max 1.231
_refine_diff_density_min -0.878
_refine_diff_density_rms 0.089
_refine_ls_extinction_method none
_refine_ls_goodness_of_fit_ref 1.032
_refine_ls_hydrogen_treatment refxyz
_refine_ls_matrix_type full
_refine_ls_number_parameters 443
_refine_ls_number_reflns 5555
_refine_ls_number_restraints 2
_refine_ls_restrained_S_all 1.032
_refine_ls_R_factor_all 0.0343
_refine_ls_R_factor_gt 0.0282
_refine_ls_shift/su_max 0.000
_refine_ls_shift/su_mean 0.000
_refine_ls_structure_factor_coef Fsqd
_refine_ls_weighting_details 'w=1/[\s^2^(Fo^2^)+(0.0387P)^2^] where P=(Fo^2^+2Fc^2^)/3'
_refine_ls_weighting_scheme calc
_refine_ls_wR_factor_gt 0.0691
_refine_ls_wR_factor_ref 0.0710
_reflns_Friedel_coverage 0.000
_reflns_number_gt 4698
_reflns_number_total 5555
_reflns_threshold_expression 'I > 2\s(I)'
_cod_data_source_file c6dt00958a2.cif
_cod_data_source_block mo_tcco5f_0m
_cod_depositor_comments 'Adding full bibliography for 7038978.cif.'
_cod_original_cell_volume 3315.6(6)
_cod_database_code 7038978
_shelxl_version_number 2013-4
_shelx_space_group_comment
;
The symmetry employed for this shelxl refinement is uniquely defined
by the following loop, which should always be used as a source of
symmetry information in preference to the above space-group names.
They are only intended as comments.
;
_olex2_refinement_description
;
1. Fixed Uiso
 At 1.2 times of:
  All O(H) groups
2. Shared sites
{F2, O2}
{F4, O4}
{F3, O3}
{F1, O1}
3. Restrained distances
 F4-H4 = F2-H2
 0.9 with sigma of 0.02
4. Uiso/Uaniso restraints and constraints
Uanis(F2) = Uanis(O2)
Uanis(F1) = Uanis(O1)
Uanis(F3) = Uanis(O3)
Uanis(C51) = Uanis(O51)
Uanis(F4) = Uanis(O4)
5. Others
 Sof(O2)=Sof(H2)=1-FVAR(1)
 Sof(F2)=FVAR(1)
 Sof(O4)=Sof(H4)=1-FVAR(2)
 Sof(F4)=FVAR(2)
 Sof(O3)=Sof(H3)=1-FVAR(3)
 Sof(F3)=FVAR(3)
 Sof(O1)=Sof(H1)=1-FVAR(4)
 Sof(F1)=FVAR(4)
;

loop_
_space_group_symop_operation_xyz
'x, y, z'
'-x, y, -z+1/2'
'-x, -y, -z'
'x, -y, z-1/2'

loop_
_atom_site_label
_atom_site_type_symbol
_atom_site_fract_x
_atom_site_fract_y
_atom_site_fract_z
_atom_site_U_iso_or_equiv
_atom_site_adp_type
_atom_site_occupancy
_atom_site_site_symmetry_order
_atom_site_calc_flag
_atom_site_refinement_flags_posn
_atom_site_refinement_flags_occupancy
Tc1 Tc 0.59986(2) 1.02313(4) 0.65243(2) 0.03145(10) Uani 1 1 d . .
Tc2 Tc 0.84354(2) 1.04650(4) 0.65825(2) 0.03232(10) Uani 1 1 d . .
Tc3 Tc 0.72447(2) 0.77575(4) 0.58491(2) 0.03563(10) Uani 1 1 d . .
Tc4 Tc 0.69100(2) 1.13536(4) 0.54562(2) 0.03794(11) Uani 1 1 d . .
F1 F 0.71090(16) 1.1664(4) 0.62882(11) 0.0376(15) Uani 0.35(8) 1 d . P
F2 F 0.61449(15) 0.9497(3) 0.57343(9) 0.0362(10) Uani 0.60(5) 1 d D P
F3 F 0.72795(16) 0.8843(3) 0.65892(13) 0.0359(14) Uani 0.27(8) 1 d . P
F4 F 0.80356(16) 0.9811(3) 0.57777(10) 0.0422(11) Uani 0.81(5) 1 d D P
O1 O 0.71090(16) 1.1664(4) 0.62882(11) 0.0376(15) Uani 0.65(8) 1 d . P
H1 H 0.705(4) 1.254(11) 0.640(3) 0.045 Uiso 0.65(8) 1 d R P
O2 O 0.61449(15) 0.9497(3) 0.57343(9) 0.0362(10) Uani 0.40(5) 1 d . P
H2 H 0.558(4) 0.930(10) 0.553(3) 0.043 Uiso 0.40(5) 1 d DR P
O3 O 0.72795(16) 0.8843(3) 0.65892(13) 0.0359(14) Uani 0.73(8) 1 d . P
H3 H 0.736(4) 0.821(8) 0.684(3) 0.043 Uiso 0.73(8) 1 d R P
O4 O 0.80356(16) 0.9811(3) 0.57777(10) 0.0422(11) Uani 0.19(5) 1 d . P
H4 H 0.861(8) 0.97(2) 0.567(8) 0.051 Uiso 0.19(5) 1 d DR P
O11 O 0.4536(2) 0.7997(4) 0.67811(16) 0.0727(11) Uani 1 1 d . .
O12 O 0.4360(2) 1.2426(4) 0.62849(14) 0.0624(10) Uani 1 1 d . .
O13 O 0.6152(2) 1.1201(4) 0.76309(13) 0.0579(9) Uani 1 1 d . .
O21 O 0.9904(2) 1.2791(4) 0.63946(16) 0.0732(11) Uani 1 1 d . .
O22 O 1.0134(2) 0.8405(4) 0.68716(16) 0.0749(11) Uani 1 1 d . .
O23 O 0.8717(2) 1.1447(4) 0.76923(14) 0.0670(10) Uani 1 1 d . .
O31 O 0.6000(3) 0.5080(4) 0.59608(16) 0.0773(11) Uani 1 1 d . .
O32 O 0.8885(3) 0.5670(5) 0.61983(18) 0.0993(15) Uani 1 1 d . .
O33 O 0.7263(3) 0.6821(4) 0.47457(15) 0.0806(11) Uani 1 1 d . .
O41 O 0.8142(3) 1.3866(4) 0.51802(17) 0.0850(12) Uani 1 1 d . .
O42 O 0.6731(3) 1.0501(5) 0.43368(15) 0.0906(13) Uani 1 1 d . .
O43 O 0.5110(2) 1.3155(4) 0.50981(15) 0.0765(11) Uani 1 1 d . .
C11 C 0.5090(3) 0.8815(5) 0.66805(18) 0.0451(11) Uani 1 1 d . .
C12 C 0.4969(3) 1.1594(5) 0.63734(17) 0.0412(10) Uani 1 1 d . .
C13 C 0.6087(3) 1.0838(5) 0.72063(18) 0.0374(10) Uani 1 1 d . .
C21 C 0.9349(3) 1.1930(5) 0.64645(19) 0.0466(11) Uani 1 1 d . .
C22 C 0.9498(3) 0.9176(5) 0.67679(18) 0.0460(11) Uani 1 1 d . .
C23 C 0.8600(3) 1.1073(5) 0.72699(18) 0.0431(11) Uani 1 1 d . .
C31 C 0.6451(3) 0.6117(5) 0.59293(18) 0.0497(11) Uani 1 1 d . .
C32 C 0.8276(3) 0.6474(5) 0.6053(2) 0.0549(13) Uani 1 1 d . .
C33 C 0.7250(3) 0.7148(5) 0.5166(2) 0.0504(12) Uani 1 1 d . .
C41 C 0.7671(4) 1.2912(5) 0.52904(19) 0.0543(12) Uani 1 1 d . .
C42 C 0.6802(4) 1.0792(5) 0.4761(2) 0.0549(12) Uani 1 1 d . .
C43 C 0.5803(3) 1.2512(5) 0.52401(18) 0.0513(12) Uani 1 1 d . .
Tc5 Tc 0.76318(2) 0.52654(4) 0.83992(2) 0.03933(11) Uani 1 1 d . .
F56 F 0.64316(19) 0.4843(3) 0.77927(12) 0.0652(8) Uani 1 1 d . .
F57 F 0.70027(19) 0.3983(3) 0.70552(11) 0.0672(8) Uani 1 1 d . .
F58 F 0.6792(2) 0.6419(3) 0.71505(12) 0.0785(9) Uani 1 1 d . .
F59 F 0.54834(19) 0.4898(4) 0.69962(11) 0.0755(9) Uani 1 1 d . .
O51 O 0.9290(3) 0.5758(6) 0.92625(17) 0.1064(13) Uani 1 1 d . .
O52 O 0.7601(3) 0.8631(4) 0.8139(2) 0.1054(17) Uani 1 1 d . .
O53 O 0.6193(3) 0.5810(4) 0.91776(15) 0.0728(10) Uani 1 1 d . .
O54 O 0.7783(3) 0.1882(4) 0.86611(15) 0.0719(11) Uani 1 1 d . .
O55 O 0.9078(3) 0.4944(5) 0.76120(19) 0.0976(15) Uani 1 1 d . .
C51 C 0.8673(4) 0.5608(9) 0.8931(3) 0.1064(13) Uani 1 1 d . .
C52 C 0.7593(3) 0.7425(6) 0.8233(2) 0.0659(16) Uani 1 1 d . .
C53 C 0.6691(3) 0.5589(5) 0.88911(19) 0.0467(11) Uani 1 1 d . .
C54 C 0.7701(3) 0.3075(6) 0.85603(18) 0.0456(11) Uani 1 1 d . .
C55 C 0.8565(3) 0.5014(5) 0.7890(2) 0.0569(13) Uani 1 1 d . .
B1 B 0.6415(4) 0.5042(6) 0.7245(2) 0.0471(13) Uani 1 1 d . .

loop_
_atom_site_aniso_label
_atom_site_aniso_U_11
_atom_site_aniso_U_22
_atom_site_aniso_U_33
_atom_site_aniso_U_23
_atom_site_aniso_U_13
_atom_site_aniso_U_12
Tc1 0.02750(15) 0.0339(2) 0.0342(2) -0.00214(15) 0.00881(14) 0.00178(12)
Tc2 0.02793(15) 0.0345(2) 0.0346(2) -0.00081(16) 0.00484(14) 0.00142(12)
Tc3 0.04116(17) 0.0320(2) 0.0343(2) -0.00543(16) 0.00726(15) 0.00464(13)
Tc4 0.04746(19) 0.0366(2) 0.0302(2) 0.00192(16) 0.00728(15) 0.00679(14)
F1 0.0382(15) 0.035(3) 0.040(2) -0.0014(14) 0.0094(11) 0.0022(11)
F2 0.0364(14) 0.0389(17) 0.0327(17) -0.0038(12) 0.0031(11) 0.0019(10)
F3 0.0367(15) 0.035(2) 0.037(2) -0.0002(14) 0.0084(12) 0.0019(10)
F4 0.0437(15) 0.0446(17) 0.0402(18) 0.0001(12) 0.0126(12) 0.0039(11)
O1 0.0382(15) 0.035(3) 0.040(2) -0.0014(14) 0.0094(11) 0.0022(11)
O2 0.0364(14) 0.0389(17) 0.0327(17) -0.0038(12) 0.0031(11) 0.0019(10)
O3 0.0367(15) 0.035(2) 0.037(2) -0.0002(14) 0.0084(12) 0.0019(10)
O4 0.0437(15) 0.0446(17) 0.0402(18) 0.0001(12) 0.0126(12) 0.0039(11)
O11 0.0539(18) 0.058(2) 0.111(3) 0.005(2) 0.0289(19) -0.0170(17)
O12 0.0447(16) 0.066(2) 0.078(3) 0.0087(19) 0.0109(16) 0.0219(16)
O13 0.0639(19) 0.073(2) 0.039(2) -0.0092(18) 0.0162(16) -0.0051(16)
O21 0.0487(18) 0.062(2) 0.109(3) 0.023(2) 0.0097(19) -0.0152(17)
O22 0.0475(18) 0.072(2) 0.100(3) 0.000(2) -0.0043(18) 0.0244(17)
O23 0.075(2) 0.077(3) 0.046(2) -0.016(2) -0.0002(18) 0.0039(18)
O31 0.104(3) 0.057(2) 0.072(3) -0.008(2) 0.017(2) -0.033(2)
O32 0.096(3) 0.083(3) 0.111(4) -0.008(3) -0.008(3) 0.050(2)
O33 0.118(3) 0.080(3) 0.044(2) -0.017(2) 0.014(2) 0.010(2)
O41 0.106(3) 0.063(3) 0.093(3) 0.010(2) 0.037(2) -0.019(2)
O42 0.139(4) 0.094(3) 0.037(2) -0.011(2) 0.007(2) 0.019(3)
O43 0.070(2) 0.085(3) 0.070(3) 0.010(2) -0.0065(19) 0.031(2)
C11 0.038(2) 0.044(3) 0.055(3) -0.006(2) 0.012(2) 0.0020(19)
C12 0.035(2) 0.045(3) 0.046(3) -0.002(2) 0.0153(19) 0.0016(18)
C13 0.0347(19) 0.039(2) 0.041(3) 0.001(2) 0.0128(19) -0.0013(16)
C21 0.037(2) 0.046(3) 0.056(3) 0.008(2) 0.004(2) 0.0026(19)
C22 0.043(2) 0.046(3) 0.049(3) -0.003(2) 0.006(2) 0.004(2)
C23 0.039(2) 0.046(3) 0.043(3) -0.003(2) 0.001(2) 0.0019(18)
C31 0.065(3) 0.041(3) 0.044(3) -0.007(2) 0.011(2) -0.002(2)
C32 0.061(3) 0.043(3) 0.059(4) -0.012(3) 0.004(2) 0.015(2)
C33 0.060(3) 0.045(3) 0.046(3) -0.010(2) 0.006(2) 0.002(2)
C41 0.070(3) 0.049(3) 0.046(3) 0.008(3) 0.015(2) 0.004(2)
C42 0.078(3) 0.049(3) 0.037(3) -0.001(3) 0.007(2) 0.009(2)
C43 0.065(3) 0.051(3) 0.037(3) 0.006(2) 0.006(2) 0.006(2)
Tc5 0.03068(16) 0.0412(2) 0.0482(3) -0.00121(18) 0.01274(15) 0.00084(13)
F56 0.0615(16) 0.075(2) 0.060(2) 0.0049(16) 0.0139(14) -0.0022(13)
F57 0.0705(17) 0.0677(19) 0.067(2) -0.0088(16) 0.0210(15) 0.0111(14)
F58 0.117(2) 0.0529(19) 0.071(2) 0.0195(16) 0.0306(19) -0.0083(16)
F59 0.0534(16) 0.123(3) 0.0493(19) 0.0047(17) 0.0057(14) 0.0078(15)
O51 0.0536(18) 0.176(4) 0.087(3) -0.042(3) 0.0007(17) -0.003(2)
O52 0.083(3) 0.046(2) 0.194(6) 0.015(3) 0.041(3) -0.004(2)
O53 0.070(2) 0.087(3) 0.068(3) -0.013(2) 0.031(2) 0.013(2)
O54 0.084(2) 0.056(2) 0.081(3) 0.015(2) 0.030(2) 0.0140(19)
O55 0.068(2) 0.127(4) 0.111(4) 0.002(3) 0.058(3) 0.003(2)
C51 0.0536(18) 0.176(4) 0.087(3) -0.042(3) 0.0007(17) -0.003(2)
C52 0.045(2) 0.047(3) 0.109(5) -0.001(3) 0.023(3) -0.007(2)
C53 0.043(2) 0.049(3) 0.049(3) -0.006(2) 0.007(2) 0.0048(19)
C54 0.046(2) 0.050(3) 0.044(3) 0.005(2) 0.017(2) 0.009(2)
C55 0.042(2) 0.066(3) 0.067(4) 0.009(3) 0.020(3) 0.004(2)
B1 0.048(3) 0.050(3) 0.045(3) 0.007(3) 0.014(2) 0.007(2)

loop_
_atom_type_symbol
_atom_type_description
_atom_type_scat_dispersion_real
_atom_type_scat_dispersion_imag
_atom_type_scat_source
C C 0.0033 0.0016 'International Tables Vol C Tables 4.2.6.8 and 6.1.1.4'
H H 0.0000 0.0000 'International Tables Vol C Tables 4.2.6.8 and 6.1.1.4'
B B 0.0013 0.0007 'International Tables Vol C Tables 4.2.6.8 and 6.1.1.4'
F F 0.0171 0.0103 'International Tables Vol C Tables 4.2.6.8 and 6.1.1.4'
O O 0.0106 0.0060 'International Tables Vol C Tables 4.2.6.8 and 6.1.1.4'
Tc Tc -1.4390 0.7593 'International Tables Vol C Tables 4.2.6.8 and 6.1.1.4'

loop_
_geom_angle_atom_site_label_1
_geom_angle_atom_site_label_2
_geom_angle_atom_site_label_3
_geom_angle
F1 Tc1 F2 75.05(11)
F3 Tc1 F1 75.46(12)
F3 Tc1 F2 73.21(10)
C11 Tc1 F1 173.26(16)
C11 Tc1 F2 99.21(15)
C11 Tc1 F3 99.66(15)
C11 Tc1 C12 88.16(17)
C12 Tc1 F1 96.24(14)
C12 Tc1 F2 99.90(15)
C12 Tc1 F3 170.23(16)
C13 Tc1 F1 98.69(14)
C13 Tc1 F2 170.96(12)
C13 Tc1 F3 99.08(14)
C13 Tc1 C11 86.59(18)
C13 Tc1 C12 87.15(18)
F3 Tc2 F1 75.10(11)
F3 Tc2 F4 75.14(10)
F4 Tc2 F1 73.15(10)
C21 Tc2 F1 98.95(14)
C21 Tc2 F3 170.72(17)
C21 Tc2 F4 96.44(16)
C22 Tc2 F1 170.80(16)
C22 Tc2 F3 98.13(16)
C22 Tc2 F4 99.29(15)
C22 Tc2 C21 86.95(18)
C23 Tc2 F1 99.92(15)
C23 Tc2 F3 100.00(15)
C23 Tc2 F4 172.26(13)
C23 Tc2 C21 87.9(2)
C23 Tc2 C22 87.28(19)
F3 Tc3 F2 73.83(10)
F3 Tc3 F4 75.51(11)
F4 Tc3 F2 74.64(9)
C31 Tc3 F2 99.44(15)
C31 Tc3 F3 100.93(17)
C31 Tc3 F4 173.69(15)
C32 Tc3 F2 169.52(16)
C32 Tc3 F3 96.28(17)
C32 Tc3 F4 99.81(16)
C32 Tc3 C31 85.7(2)
C32 Tc3 C33 88.8(2)
C33 Tc3 F2 100.42(15)
C33 Tc3 F3 170.10(17)
C33 Tc3 F4 95.31(16)
C33 Tc3 C31 87.9(2)
F2 Tc4 F1 75.99(10)
F2 Tc4 F4 75.02(9)
F4 Tc4 F1 73.49(10)
C41 Tc4 F1 98.38(18)
C41 Tc4 F2 173.07(17)
C41 Tc4 F4 99.65(16)
C41 Tc4 C42 86.7(2)
C41 Tc4 C43 89.1(2)
C42 Tc4 F1 171.35(17)
C42 Tc4 F2 98.41(17)
C42 Tc4 F4 98.83(16)
C42 Tc4 C43 85.0(2)
C43 Tc4 F1 101.98(16)
C43 Tc4 F2 95.98(15)
C43 Tc4 F4 170.59(16)
Tc1 F1 Tc2 102.13(12)
Tc1 F1 H1 110(4)
Tc2 F1 H1 117(4)
Tc4 F1 Tc1 102.63(12)
Tc4 F1 Tc2 105.42(13)
Tc4 F1 H1 117(5)
Tc1 F2 H2 114(6)
Tc3 F2 Tc1 104.27(10)
Tc3 F2 H2 118(6)
Tc4 F2 Tc1 101.71(9)
Tc4 F2 Tc3 103.12(9)
Tc4 F2 H2 113(6)
Tc1 F3 Tc2 102.55(13)
Tc1 F3 H3 117(4)
Tc2 F3 H3 115(4)
Tc3 F3 Tc1 106.34(13)
Tc3 F3 Tc2 102.29(12)
Tc3 F3 H3 112(4)
Tc2 F4 H4 103(10)
Tc3 F4 Tc2 101.91(10)
Tc3 F4 H4 116(10)
Tc4 F4 Tc2 105.61(10)
Tc4 F4 Tc3 103.22(9)
Tc4 F4 H4 124(10)
O11 C11 Tc1 178.2(4)
O12 C12 Tc1 179.1(4)
O13 C13 Tc1 179.1(4)
O21 C21 Tc2 179.1(4)
O22 C22 Tc2 179.0(5)
O23 C23 Tc2 178.8(4)
O31 C31 Tc3 176.2(4)
O32 C32 Tc3 176.6(5)
O33 C33 Tc3 177.8(5)
O41 C41 Tc4 178.9(5)
O42 C42 Tc4 177.7(5)
O43 C43 Tc4 176.7(4)
C51 Tc5 F56 179.2(3)
C51 Tc5 C52 89.7(3)
C51 Tc5 C53 90.5(2)
C51 Tc5 C54 89.9(3)
C51 Tc5 C55 90.2(3)
C52 Tc5 F56 90.99(18)
C52 Tc5 C53 90.0(2)
C52 Tc5 C54 178.64(19)
C52 Tc5 C55 87.9(2)
C53 Tc5 F56 89.26(15)
C53 Tc5 C54 91.31(18)
C53 Tc5 C55 177.80(19)
C54 Tc5 F56 89.42(15)
C55 Tc5 F56 90.04(17)
C55 Tc5 C54 90.77(18)
B1 F56 Tc5 127.2(3)
O51 C51 Tc5 177.0(8)
O52 C52 Tc5 177.8(4)
O53 C53 Tc5 177.0(4)
O54 C54 Tc5 176.6(4)
O55 C55 Tc5 176.8(5)
F57 B1 F56 110.3(4)
F58 B1 F56 109.8(4)
F58 B1 F57 106.7(4)
F59 B1 F56 109.6(4)
F59 B1 F57 109.4(4)
F59 B1 F58 111.0(4)

loop_
_geom_bond_atom_site_label_1
_geom_bond_atom_site_label_2
_geom_bond_distance
Tc1 F1 2.189(3)
Tc1 F2 2.224(2)
Tc1 F3 2.181(3)
Tc1 C11 1.897(4)
Tc1 C12 1.898(4)
Tc1 C13 1.866(5)
Tc2 F1 2.196(3)
Tc2 F3 2.192(3)
Tc2 F4 2.193(3)
Tc2 C21 1.903(4)
Tc2 C22 1.901(4)
Tc2 C23 1.875(5)
Tc3 F2 2.195(2)
Tc3 F3 2.178(3)
Tc3 F4 2.188(2)
Tc3 C31 1.888(5)
Tc3 C32 1.874(4)
Tc3 C33 1.883(5)
Tc4 F1 2.187(3)
Tc4 F2 2.180(2)
Tc4 F4 2.184(2)
Tc4 C41 1.861(5)
Tc4 C42 1.886(5)
Tc4 C43 1.892(5)
F1 H1 0.85(10)
F2 H2 0.90(2)
F3 H3 0.87(9)
F4 H4 0.90(2)
O11 C11 1.134(5)
O12 C12 1.137(5)
O13 C13 1.157(5)
O21 C21 1.138(5)
O22 C22 1.135(5)
O23 C23 1.152(5)
O31 C31 1.143(5)
O32 C32 1.144(5)
O33 C33 1.150(6)
O41 C41 1.151(5)
O42 C42 1.139(5)
O43 C43 1.148(5)
Tc5 F56 2.178(3)
Tc5 C51 1.895(6)
Tc5 C52 2.002(6)
Tc5 C53 2.006(5)
Tc5 C54 2.027(5)
Tc5 C55 2.024(5)
F56 B1 1.451(6)
F57 B1 1.405(6)
F58 B1 1.392(6)
F59 B1 1.380(6)
O51 C51 1.144(7)
O52 C52 1.120(6)
O53 C53 1.121(5)
O54 C54 1.115(5)
O55 C55 1.104(6)

loop_
_platon_squeeze_void_nr
_platon_squeeze_void_average_x
_platon_squeeze_void_average_y
_platon_squeeze_void_average_z
_platon_squeeze_void_volume
_platon_squeeze_void_count_electrons
_platon_squeeze_void_content
1 0.000 0.000 0.000 155 44 ' '
2 1.000 0.000 0.500 155 44 ' '
